data_4001372
loop_
_publ_author_name
'Huang, Ya-Ling'
'Huang, Meow-Yu'
'Chan, Tsung-Han'
'Chang, Bor-Chen'
'Lii, Kwang-Hwa'

_publ_section_title
;
 Synthesis, Structural Characterization, and Luminescence Properties of
 Lanthanide Oxalatophosphonates:&#x00A0;
 Na[M3(H2O)4(C2O4)4(CH3PO3)]&#x00B7;2H2O (M = Nd and Pr)
;
_journal_issue 13
_journal_name_full 'Chemistry of Materials'
_journal_page_first 3232
_journal_paper_doi 10.1021/cm070602i
_journal_volume 19
_journal_year 2007
_chemical_formula_moiety Na[Nd3(H2O)4(C2O4)4(CH3PO3)].2H2O
_chemical_formula_sum 'C9 H15 Na Nd3 O25 P'
_chemical_formula_weight 1009.89
_chemical_name_systematic
; 
 ? 
;
_space_group_IT_number 2
_symmetry_cell_setting triclinic
_symmetry_space_group_name_Hall '-P 1'
_symmetry_space_group_name_H-M 'P -1'
_atom_sites_solution_hydrogens geom
_atom_sites_solution_primary direct
_atom_sites_solution_secondary difmap
_audit_creation_method SHELXL-97
_cell_angle_alpha 74.975(2)
_cell_angle_beta 86.534(2)
_cell_angle_gamma 82.725(2)
_cell_formula_units_Z 2
_cell_length_a 9.0682(2)
_cell_length_b 9.5114(3)
_cell_length_c 14.0066(4)
_cell_measurement_temperature 296(2)
_cell_volume 1156.91(6)
_computing_molecular_graphics Diamond
_computing_structure_refinement 'SHELXL-97 (Sheldrick, 1997)'
_computing_structure_solution 'SHELXS-97 (Sheldrick, 1990)'
_diffrn_ambient_temperature 296(2)
_diffrn_measured_fraction_theta_full 1.000
_diffrn_measured_fraction_theta_max 1.000
_diffrn_measurement_device_type CCD
_diffrn_measurement_method 'omega scan'
_diffrn_radiation_monochromator graphite
_diffrn_radiation_source 'fine-focus sealed tube'
_diffrn_radiation_type MoK\a
_diffrn_radiation_wavelength 0.71073
_diffrn_reflns_av_R_equivalents 0.0480
_diffrn_reflns_av_sigmaI/netI 0.0387
_diffrn_reflns_limit_h_max 11
_diffrn_reflns_limit_h_min -11
_diffrn_reflns_limit_k_max 12
_diffrn_reflns_limit_k_min -12
_diffrn_reflns_limit_l_max 18
_diffrn_reflns_limit_l_min -18
_diffrn_reflns_number 35869
_diffrn_reflns_theta_full 27.48
_diffrn_reflns_theta_max 27.48
_diffrn_reflns_theta_min 1.51
_exptl_absorpt_coefficient_mu 6.837
_exptl_absorpt_correction_T_max 0.952
_exptl_absorpt_correction_T_min 0.722
_exptl_absorpt_correction_type empirical
_exptl_absorpt_process_details 'SADABS program'
_exptl_crystal_colour 'pale pink'
_exptl_crystal_density_diffrn 2.899
_exptl_crystal_density_method 'not measured'
_exptl_crystal_description block
_exptl_crystal_F_000 950
_exptl_crystal_size_max 0.13
_exptl_crystal_size_mid 0.09
_exptl_crystal_size_min 0.05
_refine_diff_density_max 1.004
_refine_diff_density_min -0.671
_refine_diff_density_rms 0.116
_refine_ls_extinction_method none
_refine_ls_goodness_of_fit_ref 0.902
_refine_ls_hydrogen_treatment mixed
_refine_ls_matrix_type full
_refine_ls_number_parameters 352
_refine_ls_number_reflns 5310
_refine_ls_number_restraints 0
_refine_ls_restrained_S_all 0.902
_refine_ls_R_factor_all 0.0227
_refine_ls_R_factor_gt 0.0172
_refine_ls_shift/su_max 0.003
_refine_ls_shift/su_mean 0.000
_refine_ls_structure_factor_coef Fsqd
_refine_ls_weighting_details 'calc w=1/[\s^2^(Fo^2^)+(0.0141P)^2^+0.0000P] where P=(Fo^2^+2Fc^2^)/3'
_refine_ls_weighting_scheme calc
_refine_ls_wR_factor_gt 0.0348
_refine_ls_wR_factor_ref 0.0353
_reflns_number_gt 4371
_reflns_number_total 5310
_reflns_threshold_expression >2sigma(I)
_cod_data_source_file cm070602isi20070303_113909.cif
_cod_data_source_block i7505_0m
_cod_original_sg_symbol_H-M P-1
_cod_database_code 4001372

loop_
_symmetry_equiv_pos_as_xyz
'x, y, z'
'-x, -y, -z'

loop_
_atom_site_label
_atom_site_type_symbol
_atom_site_fract_x
_atom_site_fract_y
_atom_site_fract_z
_atom_site_U_iso_or_equiv
_atom_site_adp_type
_atom_site_occupancy
_atom_site_symmetry_multiplicity
_atom_site_calc_flag
Na1 Na 0.38021(15) 0.84584(18) -0.22409(11) 0.0370(4) Uani 1 1 d
Nd1 Nd 0.222174(17) 0.435559(18) 0.158671(13) 0.01139(5) Uani 1 1 d
Nd2 Nd 0.186942(17) 0.862152(18) 0.038451(13) 0.01075(4) Uani 1 1 d
Nd3 Nd 0.267497(17) -0.226647(19) 0.503455(13) 0.01203(5) Uani 1 1 d
P1 P -0.11107(8) 0.72039(9) 0.04589(7) 0.01403(18) Uani 1 1 d
O1 O -0.1740(2) 0.6775(2) -0.03749(17) 0.0213(5) Uani 1 1 d
O2 O 0.0469(2) 0.6437(2) 0.07312(17) 0.0172(5) Uani 1 1 d
O3 O -0.0917(2) 0.8867(2) 0.02188(16) 0.0151(5) Uani 1 1 d
O4 O 0.2072(2) -0.2926(3) 0.68494(17) 0.0225(6) Uani 1 1 d
O5 O 0.0307(2) -0.3588(2) 0.79999(16) 0.0180(5) Uani 1 1 d
O6 O -0.1444(2) -0.3875(3) 0.66363(18) 0.0307(6) Uani 1 1 d
O7 O 0.0255(2) -0.3104(3) 0.54561(17) 0.0239(6) Uani 1 1 d
O8 O 0.2898(3) -0.3415(3) 0.35875(18) 0.0278(6) Uani 1 1 d
O9 O 0.2467(2) -0.3188(2) 0.20037(17) 0.0192(5) Uani 1 1 d
O10 O 0.0782(2) -0.0676(2) 0.19334(17) 0.0200(5) Uani 1 1 d
O11 O 0.1161(2) -0.0941(2) 0.35427(17) 0.0182(5) Uani 1 1 d
O12 O 0.3844(2) 0.9673(2) 0.10517(17) 0.0210(5) Uani 1 1 d
O13 O 0.3973(2) 0.9426(2) -0.07981(17) 0.0191(5) Uani 1 1 d
O14 O 0.5191(2) 0.6501(2) -0.09866(17) 0.0218(5) Uani 1 1 d
O15 O 0.3484(2) 0.6201(2) 0.02494(16) 0.0173(5) Uani 1 1 d
O16 O 0.4716(2) -0.6832(2) 0.53419(19) 0.0263(6) Uani 1 1 d
O17 O 0.3314(2) -0.4910(2) 0.56558(17) 0.0229(6) Uani 1 1 d
O18 O 0.3857(2) -0.0130(2) 0.40792(17) 0.0227(6) Uani 1 1 d
O19 O 0.5550(2) 0.1392(2) 0.40165(16) 0.0189(5) Uani 1 1 d
OW1 O 0.4343(2) 0.4190(3) 0.27693(19) 0.0288(6) Uani 1 1 d
H1A H 0.4286 0.5016 0.3024 0.050 Uiso 1 1 d
H1B H 0.4667 0.3348 0.3184 0.050 Uiso 1 1 d
OW2 O 0.2983(3) 0.1696(2) 0.22839(17) 0.0263(6) Uani 1 1 d
H2A H 0.3112 0.1044 0.2872 0.050 Uiso 1 1 d
H2B H 0.2968 0.0995 0.1969 0.050 Uiso 1 1 d
OW3 O 0.1425(2) 0.8453(2) -0.13260(16) 0.0174(5) Uani 1 1 d
H3A H 0.0717 0.9176 -0.1648 0.050 Uiso 1 1 d
H3B H 0.1298 0.7596 -0.1414 0.050 Uiso 1 1 d
OW4 O 0.1377(2) -0.0064(3) 0.54866(19) 0.0316(6) Uani 1 1 d
H4A H 0.0598 0.0359 0.5692 0.050 Uiso 1 1 d
H4B H 0.1960 0.0015 0.5976 0.050 Uiso 1 1 d
OW5 O 0.0965(3) -0.6636(3) 0.6294(2) 0.0499(8) Uani 1 1 d
H5A H 0.1860 -0.6134 0.5996 0.050 Uiso 1 1 d
H5B H 0.0453 -0.6548 0.5637 0.050 Uiso 1 1 d
OW6 O 0.3044(3) 1.0995(3) -0.3168(3) 0.0681(11) Uani 1 1 d
H6A H 0.2039 1.1642 -0.3267 0.050 Uiso 1 1 d
H6B H 0.3707 1.1597 -0.3658 0.050 Uiso 1 1 d
C1 C 0.0823(3) -0.3320(3) 0.7131(3) 0.0167(7) Uani 1 1 d
C2 C -0.0223(3) -0.3457(4) 0.6341(3) 0.0191(8) Uani 1 1 d
C3 C 0.2319(3) -0.2778(3) 0.2793(3) 0.0159(7) Uani 1 1 d
C4 C 0.1320(3) -0.1333(3) 0.2755(3) 0.0139(7) Uani 1 1 d
C5 C 0.5033(3) 0.9928(3) -0.0533(2) 0.0135(7) Uani 1 1 d
C6 C 0.4627(3) 0.5786(3) -0.0222(2) 0.0134(7) Uani 1 1 d
C7 C 0.4429(3) -0.5510(4) 0.5288(2) 0.0169(7) Uani 1 1 d
C8 C 0.4826(3) 0.0377(3) 0.4450(2) 0.0152(7) Uani 1 1 d
C9 C -0.2371(4) 0.6793(4) 0.1499(3) 0.0290(9) Uani 1 1 d
H9CA H -0.3439 0.7396 0.1442 0.050 Uiso 1 1 d
H9CB H -0.1808 0.6730 0.2029 0.050 Uiso 1 1 d
H9CC H -0.2763 0.5808 0.1616 0.050 Uiso 1 1 d

loop_
_atom_site_aniso_label
_atom_site_aniso_U_11
_atom_site_aniso_U_22
_atom_site_aniso_U_33
_atom_site_aniso_U_23
_atom_site_aniso_U_13
_atom_site_aniso_U_12
Na1 0.0327(8) 0.0547(11) 0.0202(9) -0.0047(8) 0.0019(7) -0.0038(7)
Nd1 0.01095(8) 0.01134(9) 0.01133(10) -0.00211(7) 0.00116(6) -0.00151(6)
Nd2 0.00970(8) 0.01116(9) 0.01119(10) -0.00253(7) -0.00013(6) -0.00117(6)
Nd3 0.01166(9) 0.01316(9) 0.01118(10) -0.00292(7) 0.00108(7) -0.00209(6)
P1 0.0127(4) 0.0139(4) 0.0151(5) -0.0029(4) -0.0001(3) -0.0018(3)
O1 0.0214(12) 0.0242(14) 0.0218(15) -0.0106(11) -0.0036(10) -0.0047(10)
O2 0.0133(11) 0.0130(12) 0.0235(14) -0.0007(10) -0.0027(9) -0.0017(9)
O3 0.0126(11) 0.0121(12) 0.0196(14) -0.0021(10) -0.0022(9) -0.0005(8)
O4 0.0205(12) 0.0335(15) 0.0159(14) -0.0075(12) 0.0035(10) -0.0116(10)
O5 0.0195(12) 0.0244(13) 0.0110(13) -0.0044(11) 0.0030(9) -0.0073(10)
O6 0.0239(13) 0.0553(18) 0.0181(15) -0.0112(13) 0.0067(11) -0.0240(12)
O7 0.0229(13) 0.0390(16) 0.0118(14) -0.0064(12) 0.0027(10) -0.0133(11)
O8 0.0421(15) 0.0224(14) 0.0178(15) -0.0078(12) -0.0106(12) 0.0106(11)
O9 0.0285(13) 0.0165(13) 0.0132(13) -0.0065(11) -0.0044(10) 0.0033(10)
O10 0.0194(12) 0.0244(14) 0.0134(14) -0.0028(11) -0.0041(10) 0.0049(10)
O11 0.0176(12) 0.0224(13) 0.0147(14) -0.0067(11) -0.0009(9) 0.0015(9)
O12 0.0177(12) 0.0306(14) 0.0171(14) -0.0078(11) 0.0037(10) -0.0106(10)
O13 0.0150(12) 0.0246(13) 0.0209(14) -0.0093(11) 0.0013(10) -0.0076(9)
O14 0.0209(12) 0.0206(13) 0.0181(14) 0.0013(11) 0.0075(10) 0.0030(10)
O15 0.0159(11) 0.0153(12) 0.0187(14) -0.0040(10) 0.0062(9) 0.0014(9)
O16 0.0198(12) 0.0174(13) 0.0440(18) -0.0130(12) 0.0046(11) -0.0019(10)
O17 0.0213(13) 0.0195(13) 0.0229(15) -0.0007(11) 0.0076(10) 0.0031(10)
O18 0.0240(13) 0.0269(14) 0.0163(14) 0.0017(11) -0.0075(10) -0.0108(10)
O19 0.0207(12) 0.0211(13) 0.0147(14) -0.0001(11) 0.0000(10) -0.0111(10)
OW1 0.0305(14) 0.0265(15) 0.0297(16) -0.0084(12) -0.0130(11) 0.0044(11)
OW2 0.0485(16) 0.0118(13) 0.0170(14) -0.0006(11) -0.0042(11) -0.0030(11)
OW3 0.0166(11) 0.0189(13) 0.0173(14) -0.0064(11) -0.0029(9) 0.0003(9)
OW4 0.0264(14) 0.0344(16) 0.0371(18) -0.0202(14) -0.0020(12) 0.0082(11)
OW5 0.0500(18) 0.061(2) 0.038(2) -0.0001(16) -0.0086(14) -0.0251(15)
OW6 0.070(2) 0.049(2) 0.084(3) -0.023(2) 0.0286(19) -0.0035(17)
C1 0.0166(17) 0.0134(17) 0.020(2) -0.0035(15) 0.0018(14) -0.0025(13)
C2 0.0186(17) 0.0208(19) 0.019(2) -0.0069(16) 0.0021(14) -0.0055(14)
C3 0.0176(17) 0.0145(18) 0.016(2) -0.0048(15) -0.0022(14) -0.0003(13)
C4 0.0093(15) 0.0187(18) 0.015(2) -0.0051(15) 0.0011(13) -0.0049(12)
C5 0.0108(15) 0.0110(17) 0.0180(19) -0.0034(14) -0.0005(13) 0.0010(12)
C6 0.0092(15) 0.0148(18) 0.0151(19) -0.0022(15) 0.0002(13) -0.0006(12)
C7 0.0180(18) 0.0186(19) 0.014(2) -0.0046(15) -0.0047(13) 0.0003(13)
C8 0.0135(16) 0.0161(18) 0.0148(19) -0.0032(15) -0.0007(14) 0.0011(13)
C9 0.025(2) 0.032(2) 0.025(2) 0.0008(18) 0.0077(16) -0.0029(16)

loop_
_atom_type_symbol
_atom_type_description
_atom_type_scat_dispersion_real
_atom_type_scat_dispersion_imag
_atom_type_scat_source
C C 0.0033 0.0016 'International Tables Vol C Tables 4.2.6.8 and 6.1.1.4'
H H 0.0000 0.0000 'International Tables Vol C Tables 4.2.6.8 and 6.1.1.4'
O O 0.0106 0.0060 'International Tables Vol C Tables 4.2.6.8 and 6.1.1.4'
Na Na 0.0362 0.0249 'International Tables Vol C Tables 4.2.6.8 and 6.1.1.4'
P P 0.1023 0.0942 'International Tables Vol C Tables 4.2.6.8 and 6.1.1.4'
Nd Nd -0.1943 3.0179 'International Tables Vol C Tables 4.2.6.8 and 6.1.1.4'

loop_
_geom_angle_atom_site_label_1
_geom_angle_atom_site_label_2
_geom_angle_atom_site_label_3
_geom_angle
_geom_angle_site_symmetry_1
_geom_angle_site_symmetry_3
OW3 Na1 O13 69.90(8) . .
OW3 Na1 OW6 89.37(10) . .
O13 Na1 OW6 87.01(11) . .
OW3 Na1 O14 96.65(9) . .
O13 Na1 O14 73.13(9) . .
OW6 Na1 O14 155.64(12) . .
OW3 Na1 O19 132.05(9) . 2_665
O13 Na1 O19 148.53(10) . 2_665
OW6 Na1 O19 73.01(10) . 2_665
O14 Na1 O19 117.77(9) . 2_665
OW3 Na1 O4 75.00(8) . 1_564
O13 Na1 O4 144.42(9) . 1_564
OW6 Na1 O4 98.45(11) . 1_564
O14 Na1 O4 105.91(9) . 1_564
O19 Na1 O4 64.52(7) 2_665 1_564
OW3 Na1 OW2 150.21(10) . 2_665
O13 Na1 OW2 83.56(8) . 2_665
OW6 Na1 OW2 102.91(10) . 2_665
O14 Na1 OW2 61.72(7) . 2_665
O19 Na1 OW2 77.74(7) 2_665 2_665
O4 Na1 OW2 128.35(8) 1_564 2_665
OW3 Na1 Nd2 36.32(6) . .
O13 Na1 Nd2 36.57(5) . .
OW6 Na1 Nd2 98.84(8) . .
O14 Na1 Nd2 73.64(6) . .
O19 Na1 Nd2 167.24(7) 2_665 .
O4 Na1 Nd2 108.09(6) 1_564 .
OW2 Na1 Nd2 114.15(6) 2_665 .
OW3 Na1 H3B 19.6 . .
O13 Na1 H3B 85.2 . .
OW6 Na1 H3B 102.7 . .
O14 Na1 H3B 89.8 . .
O19 Na1 H3B 122.3 2_665 .
O4 Na1 H3B 59.2 1_564 .
OW2 Na1 H3B 151.4 2_665 .
Nd2 Na1 H3B 48.9 . .
O1 Nd1 O2 86.36(8) 2_565 .
O1 Nd1 O5 74.52(7) 2_565 2_556
O2 Nd1 O5 73.79(7) . 2_556
O1 Nd1 O6 131.06(8) 2_565 2_556
O2 Nd1 O6 105.33(8) . 2_556
O5 Nd1 O6 64.28(7) 2_556 2_556
O1 Nd1 OW2 74.42(8) 2_565 .
O2 Nd1 OW2 152.67(7) . .
O5 Nd1 OW2 82.34(8) 2_556 .
O6 Nd1 OW2 75.00(8) 2_556 .
O1 Nd1 O15 87.87(7) 2_565 .
O2 Nd1 O15 67.22(6) . .
O5 Nd1 O15 138.04(7) 2_556 .
O6 Nd1 O15 140.75(7) 2_556 .
OW2 Nd1 O15 129.65(7) . .
O1 Nd1 O14 76.55(7) 2_565 2_665
O2 Nd1 O14 127.72(7) . 2_665
O5 Nd1 O14 142.33(7) 2_556 2_665
O6 Nd1 O14 123.21(8) 2_556 2_665
OW2 Nd1 O14 66.93(7) . 2_665
O15 Nd1 O14 63.18(7) . 2_665
O1 Nd1 OW1 136.95(7) 2_565 .
O2 Nd1 OW1 131.81(7) . .
O5 Nd1 OW1 128.31(8) 2_556 .
O6 Nd1 OW1 65.45(8) 2_556 .
OW2 Nd1 OW1 73.96(8) . .
O15 Nd1 OW1 90.39(7) . .
O14 Nd1 OW1 64.54(8) 2_665 .
O1 Nd1 O9 146.16(8) 2_565 1_565
O2 Nd1 O9 65.39(7) . 1_565
O5 Nd1 O9 112.01(7) 2_556 1_565
O6 Nd1 O9 76.95(8) 2_556 1_565
OW2 Nd1 O9 138.27(7) . 1_565
O15 Nd1 O9 64.82(7) . 1_565
O14 Nd1 O9 105.47(7) 2_665 1_565
OW1 Nd1 O9 66.48(7) . 1_565
O1 Nd1 Nd2 107.70(6) 2_565 .
O2 Nd1 Nd2 37.55(5) . .
O5 Nd1 Nd2 109.07(5) 2_556 .
O6 Nd1 Nd2 109.79(6) 2_556 .
OW2 Nd1 Nd2 168.59(5) . .
O15 Nd1 Nd2 40.61(4) . .
O14 Nd1 Nd2 102.34(5) 2_665 .
OW1 Nd1 Nd2 98.27(5) . .
O9 Nd1 Nd2 38.47(5) 1_565 .
O3 Nd2 O12 83.19(7) 2_575 .
O3 Nd2 O2 127.68(6) 2_575 .
O12 Nd2 O2 142.28(7) . .
O3 Nd2 OW3 84.40(7) 2_575 .
O12 Nd2 OW3 131.69(7) . .
O2 Nd2 OW3 78.42(7) . .
O3 Nd2 O9 138.94(7) 2_575 1_565
O12 Nd2 O9 76.18(7) . 1_565
O2 Nd2 O9 66.20(7) . 1_565
OW3 Nd2 O9 135.28(7) . 1_565
O3 Nd2 O13 81.65(7) 2_575 .
O12 Nd2 O13 64.13(7) . .
O2 Nd2 O13 132.94(7) . .
OW3 Nd2 O13 67.94(7) . .
O9 Nd2 O13 118.54(7) 1_565 .
O3 Nd2 O3 69.69(8) 2_575 .
O12 Nd2 O3 141.70(7) . .
O2 Nd2 O3 58.08(6) . .
OW3 Nd2 O3 73.34(7) . .
O9 Nd2 O3 106.92(7) 1_565 .
O13 Nd2 O3 133.50(7) . .
O3 Nd2 O10 76.86(7) 2_575 1_565
O12 Nd2 O10 72.93(7) . 1_565
O2 Nd2 O10 91.89(7) . 1_565
OW3 Nd2 O10 147.11(7) . 1_565
O9 Nd2 O10 63.35(7) 1_565 1_565
O13 Nd2 O10 133.73(7) . 1_565
O3 Nd2 O10 74.87(7) . 1_565
O3 Nd2 O15 153.80(7) 2_575 .
O12 Nd2 O15 96.51(7) . .
O2 Nd2 O15 65.68(6) . .
OW3 Nd2 O15 76.28(7) . .
O9 Nd2 O15 64.92(7) 1_565 .
O13 Nd2 O15 74.83(7) . .
O3 Nd2 O15 119.79(6) . .
O10 Nd2 O15 128.24(7) 1_565 .
O3 Nd2 P1 98.83(5) 2_575 .
O12 Nd2 P1 155.87(5) . .
O2 Nd2 P1 28.86(5) . .
OW3 Nd2 P1 72.29(5) . .
O9 Nd2 P1 87.23(5) 1_565 .
O13 Nd2 P1 140.00(5) . .
O3 Nd2 P1 29.30(5) . .
O10 Nd2 P1 84.06(5) 1_565 .
O15 Nd2 P1 92.03(5) . .
O3 Nd2 Nd1 163.41(5) 2_575 .
O12 Nd2 Nd1 108.58(5) . .
O2 Nd2 Nd1 37.02(5) . .
OW3 Nd2 Nd1 95.52(5) . .
O9 Nd2 Nd1 39.96(5) 1_565 .
O13 Nd2 Nd1 113.76(5) . .
O3 Nd2 Nd1 94.33(5) . .
O10 Nd2 Nd1 95.07(5) 1_565 .
O15 Nd2 Nd1 39.27(4) . .
P1 Nd2 Nd1 65.599(15) . .
O3 Nd2 Na1 92.22(6) 2_575 .
O12 Nd2 Na1 98.96(5) . .
O2 Nd2 Na1 100.54(6) . .
OW3 Nd2 Na1 35.28(5) . .
O9 Nd2 Na1 125.56(5) 1_565 .
O13 Nd2 Na1 35.53(6) . .
O3 Nd2 Na1 108.33(5) . .
O10 Nd2 Na1 166.94(6) 1_565 .
O15 Nd2 Na1 61.85(5) . .
P1 Nd2 Na1 104.96(3) . .
Nd1 Nd2 Na1 97.26(2) . .
O7 Nd3 O17 78.01(8) . .
O7 Nd3 O18 141.25(8) . .
O17 Nd3 O18 138.61(7) . .
O7 Nd3 OW4 81.48(8) . .
O17 Nd3 OW4 143.16(8) . .
O18 Nd3 OW4 72.10(8) . .
O7 Nd3 O16 141.28(8) . 2_646
O17 Nd3 O16 65.62(7) . 2_646
O18 Nd3 O16 73.00(7) . 2_646
OW4 Nd3 O16 136.33(8) . 2_646
O7 Nd3 O19 132.47(7) . 2_656
O17 Nd3 O19 99.45(8) . 2_656
O18 Nd3 O19 65.60(7) . 2_656
OW4 Nd3 O19 72.90(7) . 2_656
O16 Nd3 O19 69.24(7) 2_646 2_656
O7 Nd3 O4 66.04(7) . .
O17 Nd3 O4 72.24(8) . .
O18 Nd3 O4 127.33(8) . .
OW4 Nd3 O4 71.54(8) . .
O16 Nd3 O4 111.95(8) 2_646 .
O19 Nd3 O4 68.09(7) 2_656 .
O7 Nd3 O11 76.59(7) . .
O17 Nd3 O11 127.42(8) . .
O18 Nd3 O11 69.82(7) . .
OW4 Nd3 O11 75.68(8) . .
O16 Nd3 O11 115.09(8) 2_646 .
O19 Nd3 O11 131.28(7) 2_656 .
O4 Nd3 O11 132.94(7) . .
O7 Nd3 O8 89.62(8) . .
O17 Nd3 O8 71.39(8) . .
O18 Nd3 O8 92.07(8) . .
OW4 Nd3 O8 138.91(8) . .
O16 Nd3 O8 67.16(8) 2_646 .
O19 Nd3 O8 135.21(7) 2_656 .
O4 Nd3 O8 139.60(8) . .
O11 Nd3 O8 63.24(7) . .
O1 P1 O2 113.45(13) . .
O1 P1 O3 113.20(13) . .
O2 P1 O3 103.55(11) . .
O1 P1 C9 107.56(15) . .
O2 P1 C9 110.70(15) . .
O3 P1 C9 108.31(15) . .
O1 P1 Nd2 126.23(9) . .
O2 P1 Nd2 51.24(8) . .
O3 P1 Nd2 52.48(7) . .
C9 P1 Nd2 126.21(13) . .
P1 O1 Nd1 165.60(14) . 2_565
P1 O2 Nd1 152.79(12) . .
P1 O2 Nd2 99.90(10) . .
Nd1 O2 Nd2 105.43(7) . .
P1 O3 Nd2 150.77(12) . 2_575
P1 O3 Nd2 98.21(9) . .
Nd2 O3 Nd2 110.31(8) 2_575 .
C1 O4 Nd3 118.3(2) . .
C1 O4 Na1 127.4(2) . 1_546
Nd3 O4 Na1 108.78(8) . 1_546
C1 O5 Nd1 121.6(2) . 2_556
C2 O6 Nd1 121.4(2) . 2_556
C2 O7 Nd3 121.6(2) . .
C3 O8 Nd3 121.4(2) . .
C3 O9 Nd2 119.9(2) . 1_545
C3 O9 Nd1 133.3(2) . 1_545
Nd2 O9 Nd1 101.57(8) 1_545 1_545
C4 O10 Nd2 119.36(19) . 1_545
C4 O11 Nd3 121.34(19) . .
C5 O12 Nd2 121.2(2) 2_675 .
C5 O13 Na1 129.2(2) . .
C5 O13 Nd2 121.1(2) . .
Na1 O13 Nd2 107.90(8) . .
C6 O14 Na1 124.34(19) . .
C6 O14 Nd1 120.51(19) . 2_665
Na1 O14 Nd1 113.66(9) . 2_665
C6 O15 Nd1 120.37(19) . .
C6 O15 Nd2 139.41(19) . .
Nd1 O15 Nd2 100.12(7) . .
C7 O16 Nd3 117.3(2) . 2_646
C7 O17 Nd3 118.4(2) . .
C8 O18 Nd3 121.1(2) . .
C8 O19 Na1 115.9(2) . 2_665
C8 O19 Nd3 119.3(2) . 2_656
Na1 O19 Nd3 117.13(8) 2_665 2_656
Nd1 OW1 H1A 112.3 . .
Nd1 OW1 H1B 121.1 . .
H1A OW1 H1B 115.2 . .
Nd1 OW2 Na1 102.44(8) . 2_665
Nd1 OW2 H2A 139.9 . .
Na1 OW2 H2A 84.0 2_665 .
Nd1 OW2 H2B 125.7 . .
Na1 OW2 H2B 94.7 2_665 .
H2A OW2 H2B 92.5 . .
Na1 OW3 Nd2 108.40(9) . .
Na1 OW3 H3A 112.3 . .
Nd2 OW3 H3A 113.0 . .
Na1 OW3 H3B 91.4 . .
Nd2 OW3 H3B 118.5 . .
H3A OW3 H3B 111.2 . .
Nd3 OW4 H4A 148.8 . .
Nd3 OW4 H4B 101.6 . .
H4A OW4 H4B 95.1 . .
H5A OW5 H5B 97.0 . .
Na1 OW6 H6A 133.6 . .
Na1 OW6 H6B 123.5 . .
H6A OW6 H6B 102.2 . .
O4 C1 O5 126.4(3) . .
O4 C1 C2 117.8(3) . .
O5 C1 C2 115.8(3) . .
O6 C2 O7 126.9(3) . .
O6 C2 C1 116.9(3) . .
O7 C2 C1 116.2(3) . .
O8 C3 O9 126.5(3) . .
O8 C3 C4 117.1(3) . .
O9 C3 C4 116.4(3) . .
O11 C4 O10 127.7(3) . .
O11 C4 C3 116.1(3) . .
O10 C4 C3 116.2(3) . .
O13 C5 O12 126.5(3) . 2_675
O13 C5 C5 116.9(3) . 2_675
O12 C5 C5 116.7(3) 2_675 2_675
O14 C6 O15 126.8(3) . .
O14 C6 C6 117.4(3) . 2_665
O15 C6 C6 115.8(3) . 2_665
O16 C7 O17 126.4(3) . .
O16 C7 C7 117.0(3) . 2_646
O17 C7 C7 116.6(3) . 2_646
O19 C8 O18 126.2(3) . .
O19 C8 C8 117.6(4) . 2_656
O18 C8 C8 116.2(3) . 2_656
P1 C9 H9CA 117.6 . .
P1 C9 H9CB 104.3 . .
H9CA C9 H9CB 119.7 . .
P1 C9 H9CC 114.5 . .
H9CA C9 H9CC 94.3 . .
H9CB C9 H9CC 106.0 . .

loop_
_geom_bond_atom_site_label_1
_geom_bond_atom_site_label_2
_geom_bond_distance
_geom_bond_site_symmetry_2
Na1 OW3 2.440(2) .
Na1 O13 2.448(3) .
Na1 OW6 2.458(4) .
Na1 O14 2.473(3) .
Na1 O19 2.492(3) 2_665
Na1 O4 2.731(3) 1_564
Na1 OW2 2.898(3) 2_665
Na1 Nd2 4.0083(15) .
Na1 H3B 2.6138 .
Nd1 O1 2.320(2) 2_565
Nd1 O2 2.467(2) .
Nd1 O5 2.484(2) 2_556
Nd1 O6 2.486(2) 2_556
Nd1 OW2 2.487(2) .
Nd1 O15 2.539(2) .
Nd1 O14 2.551(2) 2_665
Nd1 OW1 2.577(2) .
Nd1 O9 2.589(2) 1_565
Nd1 Nd2 3.9491(3) .
Nd2 O3 2.384(2) 2_575
Nd2 O12 2.494(2) .
Nd2 O2 2.497(2) .
Nd2 OW3 2.502(2) .
Nd2 O9 2.508(2) 1_565
Nd2 O13 2.510(2) .
Nd2 O3 2.5276(19) .
Nd2 O10 2.540(2) 1_565
Nd2 O15 2.611(2) .
Nd2 P1 3.1540(8) .
Nd3 O7 2.417(2) .
Nd3 O17 2.444(2) .
Nd3 O18 2.457(2) .
Nd3 OW4 2.479(2) .
Nd3 O16 2.487(2) 2_646
Nd3 O19 2.494(2) 2_656
Nd3 O4 2.499(2) .
Nd3 O11 2.526(2) .
Nd3 O8 2.527(2) .
P1 O1 1.497(2) .
P1 O2 1.545(2) .
P1 O3 1.560(2) .
P1 C9 1.788(3) .
O1 Nd1 2.320(2) 2_565
O3 Nd2 2.384(2) 2_575
O4 C1 1.247(3) .
O4 Na1 2.731(3) 1_546
O5 C1 1.251(4) .
O5 Nd1 2.484(2) 2_556
O6 C2 1.235(4) .
O6 Nd1 2.486(2) 2_556
O7 C2 1.263(4) .
O8 C3 1.234(4) .
O9 C3 1.259(4) .
O9 Nd2 2.508(2) 1_545
O9 Nd1 2.589(2) 1_545
O10 C4 1.254(4) .
O10 Nd2 2.540(2) 1_545
O11 C4 1.248(4) .
O12 C5 1.255(3) 2_675
O13 C5 1.241(3) .
O14 C6 1.231(4) .
O14 Nd1 2.551(2) 2_665
O15 C6 1.271(3) .
O16 C7 1.235(4) .
O16 Nd3 2.487(2) 2_646
O17 C7 1.248(3) .
O18 C8 1.252(4) .
O19 C8 1.242(4) .
O19 Na1 2.492(3) 2_665
O19 Nd3 2.494(2) 2_656
OW1 H1A 0.9378 .
OW1 H1B 0.8861 .
OW2 Na1 2.898(3) 2_665
OW2 H2A 0.8975 .
OW2 H2B 0.8919 .
OW3 H3A 0.9224 .
OW3 H3B 0.8781 .
OW4 H4A 0.8414 .
OW4 H4B 0.9139 .
OW5 H5A 1.0077 .
OW5 H5B 1.0354 .
OW6 H6A 1.0287 .
OW6 H6B 0.9967 .
C1 C2 1.541(5) .
C3 C4 1.538(4) .
C5 O12 1.255(3) 2_675
C5 C5 1.532(6) 2_675
C6 C6 1.547(6) 2_665
C7 C7 1.553(6) 2_646
C8 C8 1.553(6) 2_656
C9 H9CA 1.0576 .
C9 H9CB 0.9117 .
C9 H9CC 1.0143 .
